data_4350057
loop_
_publ_author_name
'Wang, Hai-Ling'
'Ma, Xiong-Feng'
'Zhu, Zhong-Hong'
'Zhang, Yi-Quan'
'Zou, Hua-Hong'
'Liang, Fu-Pei'

_publ_section_title
;
 A series of dysprosium-based hydrogen-bonded organic frameworks
 (Dy--HOFs): thermally triggered off \\rightarrow on conversion of a
 single-ion magnet
;
_journal_issue 10
_journal_name_full 'Inorganic Chemistry Frontiers'
_journal_page_first 2906
_journal_paper_doi 10.1039/C9QI00582J
_journal_volume 6
_journal_year 2019
_chemical_formula_moiety 'C31 H22 Cl6 Dy N3 O4, C14 H12 N2'
_chemical_formula_sum 'C45 H34 Cl6 Dy N5 O4'
_chemical_formula_weight 1083.97
_space_group_crystal_system monoclinic
_space_group_IT_number 14
_space_group_name_Hall '-P 2ybc'
_space_group_name_H-M_alt 'P 1 21/c 1'
_atom_sites_solution_hydrogens geom
_atom_sites_solution_primary iterative
_atom_sites_solution_secondary difmap
_audit_creation_date 2018-09-28
_audit_creation_method
;
Olex2 1.2
(compiled 2018.05.29 svn.r3508 for OlexSys, GUI svn.r5506)
;
_audit_update_record
;
2019-01-01 deposited with the CCDC.	2019-08-22 downloaded from the CCDC.
;
_cell_angle_alpha 90.00
_cell_angle_beta 109.2150(10)
_cell_angle_gamma 90.00
_cell_formula_units_Z 4
_cell_length_a 17.4552(5)
_cell_length_b 10.5988(3)
_cell_length_c 24.3721(6)
_cell_measurement_reflns_used 9985
_cell_measurement_temperature 150(2)
_cell_measurement_theta_max 26.394
_cell_measurement_theta_min 2.471
_cell_volume 4257.7(2)
_computing_cell_refinement 'SAINT v8.37A (Bruker, 2015)'
_computing_data_reduction 'SAINT v8.37A (Bruker, 2015)'
_computing_molecular_graphics 'Olex2 (Dolomanov et al., 2009)'
_computing_publication_material 'Olex2 (Dolomanov et al., 2009)'
_computing_structure_refinement 'XL (Sheldrick, 2008)'
_computing_structure_solution 'olex2.solve (Bourhis et al., 2015)'
_diffrn_ambient_temperature 150.0
_diffrn_measured_fraction_theta_full 0.998
_diffrn_measured_fraction_theta_max 0.998
_diffrn_measurement_device_type 'Bruker APEX-II CCD'
_diffrn_measurement_method '\f and \w scans'
_diffrn_radiation_monochromator graphite
_diffrn_radiation_type MoK\a
_diffrn_radiation_wavelength 0.71073
_diffrn_reflns_av_R_equivalents 0.0910
_diffrn_reflns_av_unetI/netI 0.0519
_diffrn_reflns_limit_h_max 21
_diffrn_reflns_limit_h_min -21
_diffrn_reflns_limit_k_max 13
_diffrn_reflns_limit_k_min -13
_diffrn_reflns_limit_l_max 30
_diffrn_reflns_limit_l_min -29
_diffrn_reflns_number 54559
_diffrn_reflns_theta_full 26.42
_diffrn_reflns_theta_max 26.42
_diffrn_reflns_theta_min 2.28
_diffrn_source 'fine-focus sealed tube'
_diffrn_standards_number 0
_exptl_absorpt_coefficient_mu 2.183
_exptl_absorpt_correction_T_max 0.7454
_exptl_absorpt_correction_T_min 0.6378
_exptl_crystal_colour yellow
_exptl_crystal_colour_primary yellow
_exptl_crystal_density_diffrn 1.691
_exptl_crystal_density_method 'not measured'
_exptl_crystal_description block
_exptl_crystal_F_000 2156
_exptl_crystal_size_max 0.2
_exptl_crystal_size_mid 0.1
_exptl_crystal_size_min 0.06
_refine_diff_density_max 1.847
_refine_diff_density_min -0.865
_refine_diff_density_rms 0.123
_refine_ls_extinction_method none
_refine_ls_goodness_of_fit_ref 1.054
_refine_ls_hydrogen_treatment mixed
_refine_ls_matrix_type full
_refine_ls_number_parameters 559
_refine_ls_number_reflns 8746
_refine_ls_number_restraints 3
_refine_ls_restrained_S_all 1.054
_refine_ls_R_factor_all 0.0680
_refine_ls_R_factor_gt 0.0378
_refine_ls_shift/su_max 0.001
_refine_ls_shift/su_mean 0.000
_refine_ls_structure_factor_coef Fsqd
_refine_ls_weighting_details 'calc w=1/[\s^2^(Fo^2^)+(0.0414P)^2^+3.8463P] where P=(Fo^2^+2Fc^2^)/3'
_refine_ls_weighting_scheme calc
_refine_ls_wR_factor_gt 0.0801
_refine_ls_wR_factor_ref 0.0913
_reflns_number_gt 6434
_reflns_number_total 8746
_reflns_threshold_expression >2sigma(I)
_cod_data_source_file c9qi00582j2.cif
_cod_data_source_block mo_1212_7_0m
_cod_database_code 4350057
_olex2_refinement_description
;
1. Fixed Uiso
 At 1.2 times of:
  All C(H) groups
 At 1.5 times of:
  All C(H,H,H) groups, All O(H) groups
2. Restrained distances
 O4-H4
 0.87 with sigma of 0.01
 C31-H4
 1.913048 with sigma of 0.02
 Dy1-H4
 2.91712 with sigma of 0.02
3.a Aromatic/amide H refined with riding coordinates:
 C17(H17), C4(H4a), C14(H14), C3(H3), C7(H7), C27(H27), C13(H13), C37(H37),
 C24(H24), C38(H38), C23(H23), C41(H41), C40(H40), C35(H35), C34(H34)
3.b Idealised Me refined as rotating group:
 C31(H31a,H31b,H31c), C11(H11a,H11b,H11c), C1(H1a,H1b,H1c), C43(H43a,H43b,
 H43c), C21(H21a,H21b,H21c), C32(H32a,H32b,H32c)
;
_olex2_submission_special_instructions 'No special instructions were received'

loop_
_space_group_symop_id
_space_group_symop_operation_xyz
1 'x, y, z'
2 '-x, y+1/2, -z+1/2'
3 '-x, -y, -z'
4 'x, -y-1/2, z-1/2'

loop_
_atom_site_label
_atom_site_type_symbol
_atom_site_fract_x
_atom_site_fract_y
_atom_site_fract_z
_atom_site_U_iso_or_equiv
_atom_site_adp_type
_atom_site_occupancy
_atom_site_calc_flag
_atom_site_refinement_flags_posn
Dy1 Dy 0.749030(12) 0.52758(2) 0.450836(8) 0.01941(7) Uani 1 d D
Cl4 Cl 0.58554(7) 0.87718(10) 0.50966(5) 0.0293(3) Uani 1 d .
Cl3 Cl 0.49725(8) 0.53034(13) 0.63841(5) 0.0385(3) Uani 1 d .
Cl2 Cl 0.66748(9) 0.14562(11) 0.31256(6) 0.0402(3) Uani 1 d .
Cl1 Cl 0.52069(8) 0.46357(13) 0.13817(5) 0.0394(3) Uani 1 d .
Cl5 Cl 0.99704(8) 0.48316(14) 0.75883(5) 0.0425(3) Uani 1 d .
Cl6 Cl 0.90191(9) 0.15928(12) 0.57951(6) 0.0499(4) Uani 1 d .
O2 O 0.66352(18) 0.6585(3) 0.47155(12) 0.0220(7) Uani 1 d .
O1 O 0.71469(18) 0.3796(3) 0.38352(12) 0.0242(7) Uani 1 d .
O3 O 0.83852(18) 0.3912(3) 0.50830(13) 0.0261(7) Uani 1 d .
O4 O 0.85016(19) 0.6303(4) 0.42342(13) 0.0387(9) Uani 1 d D
H4 H 0.8433(14) 0.638(5) 0.3861(5) 0.058 Uiso 1 d DR
N1 N 0.6724(2) 0.6168(3) 0.34816(15) 0.0195(8) Uani 1 d .
N2 N 0.6606(2) 0.4164(3) 0.50205(15) 0.0203(8) Uani 1 d .
N4 N 0.8343(2) 0.7313(4) 0.31090(16) 0.0297(9) Uani 1 d .
N5 N 0.8557(2) 0.4762(4) 0.32383(17) 0.0268(8) Uani 1 d .
N3 N 0.8411(2) 0.6274(4) 0.54904(16) 0.0259(9) Uani 1 d .
C12 C 0.6544(3) 0.2945(4) 0.51326(18) 0.0238(10) Uani 1 d .
C20 C 0.6242(2) 0.5034(4) 0.52708(17) 0.0196(10) Uani 1 d .
C5 C 0.5991(3) 0.5442(4) 0.24905(18) 0.0224(10) Uani 1 d .
C19 C 0.6272(2) 0.6320(4) 0.50880(17) 0.0183(9) Uani 1 d .
C15 C 0.5834(3) 0.4697(4) 0.56657(17) 0.0222(9) Uani 1 d .
C17 C 0.5484(3) 0.6896(4) 0.57194(18) 0.0252(10) Uani 1 d .
H17 H 0.5228 0.7536 0.5870 0.030 Uiso 1 calc R
C18 C 0.5881(3) 0.7204(4) 0.53238(18) 0.0231(10) Uani 1 d .
C16 C 0.5466(3) 0.5674(5) 0.58879(18) 0.0271(11) Uani 1 d .
C45 C 0.8039(3) 0.6573(4) 0.2632(2) 0.0262(10) Uani 1 d .
C2 C 0.6503(3) 0.7348(4) 0.33161(19) 0.0233(10) Uani 1 d .
C4 C 0.5768(3) 0.6711(4) 0.23333(19) 0.0262(10) Uani 1 d .
H4A H 0.5445 0.6911 0.1946 0.031 Uiso 1 calc R
C10 C 0.6470(2) 0.5228(4) 0.30785(18) 0.0197(9) Uani 1 d .
C29 C 0.8700(3) 0.4086(4) 0.56410(19) 0.0261(10) Uani 1 d .
C14 C 0.5802(3) 0.3400(4) 0.57836(19) 0.0281(11) Uani 1 d .
H14 H 0.5536 0.3123 0.6045 0.034 Uiso 1 calc R
C3 C 0.6018(3) 0.7639(4) 0.27355(19) 0.0277(11) Uani 1 d .
H3 H 0.5868 0.8489 0.2629 0.033 Uiso 1 calc R
C28 C 0.9041(3) 0.3141(5) 0.6046(2) 0.0309(11) Uani 1 d .
C44 C 0.8171(3) 0.5227(4) 0.26996(19) 0.0250(10) Uani 1 d .
C30 C 0.8757(3) 0.5335(4) 0.58811(19) 0.0240(9) Uani 1 d .
C9 C 0.6710(3) 0.3967(4) 0.32897(18) 0.0200(9) Uani 1 d .
C7 C 0.5982(3) 0.3196(5) 0.23096(19) 0.0294(11) Uani 1 d .
H7 H 0.5819 0.2498 0.2052 0.035 Uiso 1 calc R
C31 C 0.9350(3) 0.6363(5) 0.4535(2) 0.0395(13) Uani 1 d D
H31A H 0.9645 0.6120 0.4272 0.059 Uiso 1 calc GR
H31B H 0.9491 0.5783 0.4867 0.059 Uiso 1 calc GR
H31C H 0.9500 0.7225 0.4674 0.059 Uiso 1 calc GR
C27 C 0.9426(3) 0.3368(5) 0.6634(2) 0.0348(12) Uani 1 d .
H27 H 0.9652 0.2685 0.6888 0.042 Uiso 1 calc R
C22 C 0.8486(3) 0.7459(5) 0.5668(2) 0.0296(11) Uani 1 d .
C8 C 0.6440(3) 0.3002(4) 0.2889(2) 0.0253(10) Uani 1 d .
C26 C 0.9482(3) 0.4558(5) 0.6848(2) 0.0334(12) Uani 1 d .
C13 C 0.6150(3) 0.2545(4) 0.55241(19) 0.0263(10) Uani 1 d .
H13 H 0.6128 0.1672 0.5606 0.032 Uiso 1 calc R
C33 C 0.8256(3) 0.8564(5) 0.3047(2) 0.0304(11) Uani 1 d .
C25 C 0.9159(3) 0.5590(5) 0.64796(19) 0.0286(11) Uani 1 d .
C11 C 0.6883(3) 0.1991(4) 0.4822(2) 0.0323(11) Uani 1 d .
H11A H 0.6599 0.2053 0.4403 0.048 Uiso 1 calc GR
H11B H 0.6810 0.1142 0.4957 0.048 Uiso 1 calc GR
H11C H 0.7463 0.2153 0.4903 0.048 Uiso 1 calc GR
C1 C 0.6782(3) 0.8368(4) 0.3757(2) 0.0309(11) Uani 1 d .
H1A H 0.6502 0.8291 0.4044 0.046 Uiso 1 calc GR
H1B H 0.6659 0.9191 0.3565 0.046 Uiso 1 calc GR
H1C H 0.7369 0.8293 0.3953 0.046 Uiso 1 calc GR
C6 C 0.5767(3) 0.4391(5) 0.21123(19) 0.0285(11) Uani 1 d .
C36 C 0.7620(3) 0.7066(5) 0.2077(2) 0.0304(11) Uani 1 d .
C37 C 0.7332(3) 0.6242(5) 0.1591(2) 0.0365(12) Uani 1 d .
H37 H 0.7034 0.6577 0.1220 0.044 Uiso 1 calc R
C43 C 0.9103(3) 0.3043(5) 0.3908(2) 0.0412(13) Uani 1 d .
H43A H 0.9499 0.3659 0.4135 0.062 Uiso 1 calc GR
H43B H 0.9378 0.2244 0.3893 0.062 Uiso 1 calc GR
H43C H 0.8687 0.2904 0.4091 0.062 Uiso 1 calc GR
C39 C 0.7905(3) 0.4453(5) 0.2201(2) 0.0302(11) Uani 1 d .
C21 C 0.8132(3) 0.8474(4) 0.5240(2) 0.0387(13) Uani 1 d .
H21A H 0.8459 0.8576 0.4983 0.058 Uiso 1 calc GR
H21B H 0.8129 0.9267 0.5445 0.058 Uiso 1 calc GR
H21C H 0.7575 0.8248 0.5007 0.058 Uiso 1 calc GR
C24 C 0.9230(3) 0.6866(5) 0.6655(2) 0.0330(12) Uani 1 d .
H24 H 0.9499 0.7082 0.7050 0.040 Uiso 1 calc R
C42 C 0.8710(3) 0.3535(5) 0.3302(2) 0.0319(11) Uani 1 d .
C38 C 0.7480(3) 0.4989(5) 0.1651(2) 0.0388(14) Uani 1 d .
H38 H 0.7297 0.4457 0.1320 0.047 Uiso 1 calc R
C32 C 0.8646(3) 0.9352(5) 0.3572(2) 0.0407(13) Uani 1 d .
H32A H 0.8762 0.8829 0.3921 0.061 Uiso 1 calc GR
H32B H 0.8278 1.0038 0.3590 0.061 Uiso 1 calc GR
H32C H 0.9153 0.9708 0.3550 0.061 Uiso 1 calc GR
C23 C 0.8912(3) 0.7782(5) 0.6256(2) 0.0328(12) Uani 1 d .
H23 H 0.8974 0.8644 0.6370 0.039 Uiso 1 calc R
C41 C 0.8501(3) 0.2714(5) 0.2826(2) 0.0382(13) Uani 1 d .
H41 H 0.8645 0.1847 0.2879 0.046 Uiso 1 calc R
C40 C 0.8090(3) 0.3164(5) 0.2284(2) 0.0389(13) Uani 1 d .
H40 H 0.7929 0.2604 0.1962 0.047 Uiso 1 calc R
C35 C 0.7511(3) 0.8382(5) 0.2029(2) 0.0367(12) Uani 1 d .
H35 H 0.7217 0.8751 0.1666 0.044 Uiso 1 calc R
C34 C 0.7828(3) 0.9121(5) 0.2505(2) 0.0361(12) Uani 1 d .
H34 H 0.7763 1.0011 0.2475 0.043 Uiso 1 calc R

loop_
_atom_site_aniso_label
_atom_site_aniso_U_11
_atom_site_aniso_U_22
_atom_site_aniso_U_33
_atom_site_aniso_U_23
_atom_site_aniso_U_13
_atom_site_aniso_U_12
Dy1 0.02318(11) 0.01870(11) 0.01683(10) 0.00171(9) 0.00724(8) 0.00072(10)
Cl4 0.0379(7) 0.0218(6) 0.0267(6) -0.0008(5) 0.0087(5) 0.0053(5)
Cl3 0.0392(7) 0.0536(8) 0.0314(6) -0.0057(6) 0.0233(6) -0.0105(6)
Cl2 0.0624(9) 0.0201(6) 0.0382(7) -0.0019(5) 0.0168(7) -0.0003(6)
Cl1 0.0411(7) 0.0510(8) 0.0186(6) -0.0030(6) -0.0004(5) 0.0016(6)
Cl5 0.0383(7) 0.0591(9) 0.0237(6) 0.0077(6) 0.0016(5) -0.0021(6)
Cl6 0.0545(9) 0.0239(7) 0.0573(9) 0.0049(6) -0.0005(7) 0.0040(6)
O2 0.0287(17) 0.0176(16) 0.0219(15) 0.0026(12) 0.0114(14) 0.0009(13)
O1 0.0336(18) 0.0186(16) 0.0202(16) 0.0021(13) 0.0084(14) 0.0029(14)
O3 0.0288(18) 0.0235(17) 0.0241(17) -0.0003(13) 0.0061(14) 0.0008(14)
O4 0.0257(19) 0.067(3) 0.0217(17) 0.0051(17) 0.0050(15) -0.0151(17)
N1 0.0214(19) 0.0191(19) 0.0192(18) 0.0018(15) 0.0084(15) 0.0000(15)
N2 0.023(2) 0.0166(18) 0.0206(18) 0.0005(15) 0.0058(16) 0.0004(16)
N4 0.027(2) 0.033(2) 0.028(2) -0.0016(18) 0.0067(18) 0.0021(18)
N5 0.023(2) 0.028(2) 0.031(2) 0.0037(18) 0.0098(17) 0.0036(18)
N3 0.030(2) 0.023(2) 0.023(2) -0.0010(16) 0.0052(17) 0.0011(17)
C12 0.026(2) 0.020(2) 0.022(2) 0.0052(19) 0.0040(19) 0.0019(19)
C20 0.017(2) 0.028(3) 0.0120(19) 0.0007(17) 0.0014(16) -0.0019(17)
C5 0.018(2) 0.030(3) 0.021(2) 0.0029(19) 0.0081(18) 0.0016(19)
C19 0.017(2) 0.021(2) 0.015(2) 0.0019(17) 0.0023(17) -0.0032(18)
C15 0.019(2) 0.029(2) 0.0137(19) 0.0019(19) -0.0006(16) -0.005(2)
C17 0.022(2) 0.034(3) 0.018(2) -0.010(2) 0.0048(19) 0.000(2)
C18 0.022(2) 0.024(2) 0.019(2) -0.0002(19) 0.0018(19) -0.0006(19)
C16 0.023(2) 0.043(3) 0.017(2) -0.002(2) 0.0096(19) -0.005(2)
C45 0.020(2) 0.031(3) 0.031(3) 0.000(2) 0.012(2) 0.004(2)
C2 0.028(3) 0.021(2) 0.026(2) 0.0075(19) 0.016(2) 0.0035(19)
C4 0.026(3) 0.033(3) 0.019(2) 0.006(2) 0.008(2) 0.006(2)
C10 0.020(2) 0.023(2) 0.020(2) 0.004(2) 0.0114(18) 0.0012(19)
C29 0.026(3) 0.024(3) 0.027(2) 0.001(2) 0.007(2) -0.002(2)
C14 0.025(3) 0.037(3) 0.019(2) 0.010(2) 0.003(2) -0.008(2)
C3 0.032(3) 0.026(3) 0.025(2) 0.011(2) 0.010(2) 0.011(2)
C28 0.030(3) 0.029(3) 0.031(3) 0.003(2) 0.005(2) 0.001(2)
C44 0.018(2) 0.031(2) 0.028(2) -0.002(2) 0.0101(19) -0.002(2)
C30 0.024(2) 0.022(2) 0.025(2) 0.002(2) 0.0065(19) 0.001(2)
C9 0.020(2) 0.024(3) 0.019(2) 0.0006(18) 0.0100(19) -0.0020(18)
C7 0.032(3) 0.034(3) 0.025(2) -0.006(2) 0.012(2) -0.003(2)
C31 0.023(3) 0.052(4) 0.040(3) 0.008(3) 0.006(2) -0.007(2)
C27 0.033(3) 0.034(3) 0.033(3) 0.014(2) 0.007(2) -0.001(2)
C22 0.029(3) 0.030(3) 0.028(3) -0.004(2) 0.006(2) -0.006(2)
C8 0.028(3) 0.019(2) 0.033(3) 0.000(2) 0.016(2) -0.001(2)
C26 0.026(3) 0.046(3) 0.023(2) 0.004(2) 0.001(2) 0.000(2)
C13 0.030(3) 0.018(2) 0.028(2) 0.0102(19) 0.005(2) 0.0005(19)
C33 0.023(3) 0.033(3) 0.036(3) 0.003(2) 0.010(2) 0.002(2)
C25 0.023(2) 0.041(3) 0.023(2) 0.004(2) 0.008(2) 0.000(2)
C11 0.039(3) 0.023(3) 0.035(3) 0.003(2) 0.012(2) -0.003(2)
C1 0.047(3) 0.017(2) 0.030(3) 0.005(2) 0.016(2) 0.001(2)
C6 0.023(2) 0.045(3) 0.017(2) -0.003(2) 0.0050(19) -0.005(2)
C36 0.022(3) 0.041(3) 0.029(3) 0.008(2) 0.008(2) 0.000(2)
C37 0.027(3) 0.052(4) 0.025(3) 0.004(2) 0.002(2) -0.003(2)
C43 0.047(3) 0.031(3) 0.047(3) 0.006(3) 0.018(3) 0.010(3)
C39 0.023(2) 0.038(3) 0.032(3) -0.004(2) 0.013(2) -0.007(2)
C21 0.045(3) 0.021(3) 0.038(3) -0.001(2) -0.002(2) -0.005(2)
C24 0.031(3) 0.044(3) 0.021(2) -0.006(2) 0.004(2) -0.002(2)
C42 0.025(3) 0.031(3) 0.044(3) 0.005(2) 0.016(2) 0.004(2)
C38 0.028(3) 0.055(4) 0.031(3) -0.013(2) 0.007(2) -0.012(2)
C32 0.043(3) 0.033(3) 0.045(3) -0.004(2) 0.013(3) 0.002(2)
C23 0.030(3) 0.035(3) 0.032(3) -0.008(2) 0.009(2) 0.000(2)
C41 0.036(3) 0.025(3) 0.055(3) -0.006(3) 0.017(3) -0.001(2)
C40 0.031(3) 0.043(3) 0.046(3) -0.017(3) 0.018(3) -0.010(2)
C35 0.033(3) 0.041(3) 0.037(3) 0.010(2) 0.012(2) 0.001(2)
C34 0.036(3) 0.027(3) 0.045(3) 0.011(2) 0.014(3) 0.001(2)

loop_
_atom_type_symbol
_atom_type_description
_atom_type_scat_dispersion_real
_atom_type_scat_dispersion_imag
_atom_type_scat_source
C C 0.0033 0.0016 'International Tables Vol C Tables 4.2.6.8 and 6.1.1.4'
H H 0.0000 0.0000 'International Tables Vol C Tables 4.2.6.8 and 6.1.1.4'
Cl Cl 0.1484 0.1585 'International Tables Vol C Tables 4.2.6.8 and 6.1.1.4'
Dy Dy -0.1892 4.4098 'International Tables Vol C Tables 4.2.6.8 and 6.1.1.4'
N N 0.0061 0.0033 'International Tables Vol C Tables 4.2.6.8 and 6.1.1.4'
O O 0.0106 0.0060 'International Tables Vol C Tables 4.2.6.8 and 6.1.1.4'

loop_
_geom_angle_atom_site_label_1
_geom_angle_atom_site_label_2
_geom_angle_atom_site_label_3
_geom_angle
O2 Dy1 O3 130.03(10)
O2 Dy1 O4 113.59(12)
O2 Dy1 N1 79.60(10)
O2 Dy1 N2 67.59(11)
O2 Dy1 N3 78.22(11)
O1 Dy1 O2 125.21(11)
O1 Dy1 O3 88.25(11)
O1 Dy1 O4 99.42(11)
O1 Dy1 N1 67.31(11)
O1 Dy1 N2 88.61(11)
O1 Dy1 N3 154.09(11)
O3 Dy1 O4 92.41(12)
O3 Dy1 N1 150.08(11)
O3 Dy1 N2 78.91(11)
O3 Dy1 N3 66.42(11)
O4 Dy1 N1 75.75(11)
O4 Dy1 N2 168.05(11)
O4 Dy1 N3 77.35(11)
N1 Dy1 N3 134.26(11)
N2 Dy1 N1 115.75(11)
N2 Dy1 N3 91.55(11)
C19 O2 Dy1 123.0(3)
C9 O1 Dy1 125.6(3)
C29 O3 Dy1 121.9(3)
Dy1 O4 H4 118.6(15)
C31 O4 Dy1 128.8(3)
C31 O4 H4 107.0(15)
C2 N1 Dy1 129.8(3)
C2 N1 C10 118.3(4)
C10 N1 Dy1 111.7(3)
C12 N2 Dy1 130.4(3)
C12 N2 C20 118.6(4)
C20 N2 Dy1 110.4(3)
C33 N4 C45 118.5(4)
C42 N5 C44 119.1(4)
C30 N3 Dy1 109.7(3)
C22 N3 Dy1 130.3(3)
C22 N3 C30 119.2(4)
N2 C12 C13 121.4(4)
N2 C12 C11 118.6(4)
C13 C12 C11 120.1(4)
N2 C20 C19 115.3(4)
N2 C20 C15 122.8(4)
C15 C20 C19 121.8(4)
C4 C5 C10 116.3(4)
C6 C5 C4 125.3(4)
C6 C5 C10 118.4(4)
O2 C19 C20 119.8(4)
O2 C19 C18 124.3(4)
C18 C19 C20 115.8(4)
C16 C15 C20 117.9(4)
C14 C15 C20 116.6(4)
C14 C15 C16 125.5(4)
C18 C17 H17 120.1
C16 C17 H17 120.1
C16 C17 C18 119.7(4)
C19 C18 Cl4 118.3(3)
C19 C18 C17 123.4(4)
C17 C18 Cl4 118.3(3)
C15 C16 Cl3 119.4(4)
C17 C16 Cl3 119.3(4)
C17 C16 C15 121.4(4)
N4 C45 C44 118.0(4)
N4 C45 C36 122.7(4)
C36 C45 C44 119.3(4)
N1 C2 C3 121.5(4)
N1 C2 C1 118.0(4)
C3 C2 C1 120.5(4)
C5 C4 H4A 120.0
C3 C4 C5 119.9(4)
C3 C4 H4A 120.0
N1 C10 C5 123.6(4)
N1 C10 C9 115.5(4)
C5 C10 C9 120.9(4)
O3 C29 C28 125.0(4)
O3 C29 C30 120.3(4)
C28 C29 C30 114.7(4)
C15 C14 H14 119.9
C13 C14 C15 120.1(4)
C13 C14 H14 119.9
C2 C3 H3 119.8
C4 C3 C2 120.4(4)
C4 C3 H3 119.8
C29 C28 Cl6 118.1(4)
C27 C28 Cl6 118.1(4)
C27 C28 C29 123.7(5)
N5 C44 C45 118.7(4)
N5 C44 C39 122.7(4)
C39 C44 C45 118.7(4)
N3 C30 C29 115.4(4)
N3 C30 C25 122.1(4)
C25 C30 C29 122.5(4)
O1 C9 C10 119.6(4)
O1 C9 C8 124.3(4)
C8 C9 C10 116.1(4)
C8 C7 H7 120.2
C6 C7 H7 120.2
C6 C7 C8 119.7(4)
O4 C31 H31A 109.5
O4 C31 H31B 109.5
O4 C31 H31C 109.5
H31A C31 H31B 109.5
H31A C31 H31C 109.5
H31B C31 H31C 109.5
C28 C27 H27 119.8
C26 C27 C28 120.5(5)
C26 C27 H27 119.8
N3 C22 C21 119.0(4)
N3 C22 C23 121.5(4)
C23 C22 C21 119.5(4)
C9 C8 Cl2 118.2(3)
C9 C8 C7 123.8(4)
C7 C8 Cl2 118.0(4)
C27 C26 Cl5 120.0(4)
C27 C26 C25 120.8(5)
C25 C26 Cl5 119.1(4)
C12 C13 H13 119.8
C14 C13 C12 120.4(4)
C14 C13 H13 119.8
N4 C33 C32 117.1(4)
N4 C33 C34 121.7(5)
C34 C33 C32 121.2(5)
C26 C25 C30 117.8(4)
C26 C25 C24 125.0(4)
C24 C25 C30 117.2(4)
C12 C11 H11A 109.5
C12 C11 H11B 109.5
C12 C11 H11C 109.5
H11A C11 H11B 109.5
H11A C11 H11C 109.5
H11B C11 H11C 109.5
C2 C1 H1A 109.5
C2 C1 H1B 109.5
C2 C1 H1C 109.5
H1A C1 H1B 109.5
H1A C1 H1C 109.5
H1B C1 H1C 109.5
C5 C6 Cl1 119.3(4)
C7 C6 Cl1 119.6(4)
C7 C6 C5 121.1(4)
C45 C36 C37 120.1(5)
C35 C36 C45 117.4(5)
C35 C36 C37 122.5(5)
C36 C37 H37 119.7
C38 C37 C36 120.6(5)
C38 C37 H37 119.7
H43A C43 H43B 109.5
H43A C43 H43C 109.5
H43B C43 H43C 109.5
C42 C43 H43A 109.5
C42 C43 H43B 109.5
C42 C43 H43C 109.5
C44 C39 C38 120.1(5)
C40 C39 C44 116.5(5)
C40 C39 C38 123.3(5)
C22 C21 H21A 109.5
C22 C21 H21B 109.5
C22 C21 H21C 109.5
H21A C21 H21B 109.5
H21A C21 H21C 109.5
H21B C21 H21C 109.5
C25 C24 H24 120.2
C23 C24 C25 119.6(4)
C23 C24 H24 120.2
N5 C42 C43 117.6(4)
N5 C42 C41 121.8(5)
C41 C42 C43 120.6(5)
C37 C38 C39 121.2(5)
C37 C38 H38 119.4
C39 C38 H38 119.4
C33 C32 H32A 109.5
C33 C32 H32B 109.5
C33 C32 H32C 109.5
H32A C32 H32B 109.5
H32A C32 H32C 109.5
H32B C32 H32C 109.5
C22 C23 H23 119.9
C24 C23 C22 120.3(5)
C24 C23 H23 119.9
C42 C41 H41 120.2
C40 C41 C42 119.6(5)
C40 C41 H41 120.2
C39 C40 H40 119.9
C41 C40 C39 120.2(5)
C41 C40 H40 119.9
C36 C35 H35 120.2
C34 C35 C36 119.7(5)
C34 C35 H35 120.2
C33 C34 H34 120.1
C35 C34 C33 119.8(5)
C35 C34 H34 120.1

loop_
_geom_bond_atom_site_label_1
_geom_bond_atom_site_label_2
_geom_bond_distance
Dy1 O2 2.214(3)
Dy1 O1 2.205(3)
Dy1 O3 2.247(3)
Dy1 O4 2.351(3)
Dy1 N1 2.597(3)
Dy1 N2 2.568(3)
Dy1 N3 2.626(4)
Cl4 C18 1.748(5)
Cl3 C16 1.744(4)
Cl2 C8 1.741(5)
Cl1 C6 1.746(5)
Cl5 C26 1.746(5)
Cl6 C28 1.747(5)
O2 C19 1.297(5)
O1 C9 1.309(5)
O3 C29 1.301(5)
O4 H4 0.881(9)
O4 C31 1.422(6)
N1 C2 1.332(5)
N1 C10 1.367(5)
N2 C12 1.333(5)
N2 C20 1.373(5)
N4 C45 1.358(6)
N4 C33 1.337(6)
N5 C44 1.356(6)
N5 C42 1.326(6)
N3 C30 1.372(6)
N3 C22 1.321(6)
C12 C13 1.412(6)
C12 C11 1.497(6)
C20 C19 1.440(6)
C20 C15 1.418(6)
C5 C4 1.417(6)
C5 C10 1.419(6)
C5 C6 1.416(6)
C19 C18 1.391(6)
C15 C16 1.417(6)
C15 C14 1.410(6)
C17 H17 0.9500
C17 C18 1.398(6)
C17 C16 1.363(7)
C45 C44 1.446(6)
C45 C36 1.408(6)
C2 C3 1.423(6)
C2 C1 1.489(6)
C4 H4A 0.9500
C4 C3 1.356(6)
C10 C9 1.444(6)
C29 C28 1.395(6)
C29 C30 1.438(6)
C14 H14 0.9500
C14 C13 1.357(6)
C3 H3 0.9500
C28 C27 1.390(7)
C44 C39 1.412(6)
C30 C25 1.421(6)
C9 C8 1.385(6)
C7 H7 0.9500
C7 C8 1.390(6)
C7 C6 1.363(7)
C31 H31A 0.9800
C31 H31B 0.9800
C31 H31C 0.9800
C27 H27 0.9500
C27 C26 1.356(7)
C22 C21 1.484(7)
C22 C23 1.422(6)
C26 C25 1.410(7)
C13 H13 0.9500
C33 C32 1.492(7)
C33 C34 1.415(7)
C25 C24 1.412(7)
C11 H11A 0.9800
C11 H11B 0.9800
C11 H11C 0.9800
C1 H1A 0.9800
C1 H1B 0.9800
C1 H1C 0.9800
C36 C37 1.425(7)
C36 C35 1.407(7)
C37 H37 0.9500
C37 C38 1.353(7)
C43 H43A 0.9800
C43 H43B 0.9800
C43 H43C 0.9800
C43 C42 1.503(7)
C39 C38 1.419(7)
C39 C40 1.403(7)
C21 H21A 0.9800
C21 H21B 0.9800
C21 H21C 0.9800
C24 H24 0.9500
C24 C23 1.357(7)
C42 C41 1.399(7)
C38 H38 0.9500
C32 H32A 0.9800
C32 H32B 0.9800
C32 H32C 0.9800
C23 H23 0.9500
C41 H41 0.9500
C41 C40 1.365(7)
C40 H40 0.9500
C35 H35 0.9500
C35 C34 1.358(7)
C34 H34 0.9500
